data_4030310
loop_
_publ_author_name
'Han, Seo-Jung'
'Vogt, Florian'
'May, Jeremy A.'
'Krishnan, Shyam'
'Gatti, Michele'
'Virgil, Scott C.'
'Stoltz, Brian M.'

_publ_section_title
;
 Evolution of a Unified, Stereodivergent Approach to the Synthesis of
 Communesin F and Perophoramidine.
;
_journal_issue 1
_journal_name_full 'The Journal of organic chemistry'
_journal_page_first 528
_journal_paper_doi 10.1021/jo502534g
_journal_volume 80
_journal_year 2014
_chemical_formula_moiety 'C37 H39 N3 O4 S2'
_chemical_formula_sum 'C37 H39 N3 O4 S2'
_chemical_formula_weight 653.83
_chemical_name_systematic
; 
 ? 
;
_space_group_IT_number 14
_symmetry_cell_setting monoclinic
_symmetry_space_group_name_Hall '-P 2yn'
_symmetry_space_group_name_H-M 'P 1 21/n 1'
_atom_sites_solution_hydrogens geom
_atom_sites_solution_primary direct
_atom_sites_solution_secondary difmap
_audit_creation_method SHELXL-97
_cell_angle_alpha 90.00
_cell_angle_beta 94.7250(10)
_cell_angle_gamma 90.00
_cell_formula_units_Z 4
_cell_length_a 15.5078(13)
_cell_length_b 11.2221(10)
_cell_length_c 18.4268(16)
_cell_measurement_reflns_used 8943
_cell_measurement_temperature 100(2)
_cell_measurement_theta_max 27.43
_cell_measurement_theta_min 2.22
_cell_volume 3195.9(5)
_computing_cell_refinement 'Bruker SAINT v6.45A'
_computing_data_collection 'Bruker SMART v5.630'
_computing_data_reduction 'Bruker SAINT v6.45A'
_computing_molecular_graphics 'Bruker XP v5.1'
_computing_publication_material 'Bruker XCIF v6.12'
_computing_structure_refinement 'SHELXL-97 (Sheldrick, 1997)'
_computing_structure_solution 'SHELXS-97 (Sheldrick, 1990)'
_diffrn_ambient_temperature 100(2)
_diffrn_measured_fraction_theta_full 0.941
_diffrn_measured_fraction_theta_max 0.941
_diffrn_measurement_device_type 'Bruker SMART 1000'
_diffrn_measurement_method '\w scans at 5 \f settings'
_diffrn_radiation_monochromator graphite
_diffrn_radiation_source 'fine-focus sealed tube'
_diffrn_radiation_type MoK\a
_diffrn_radiation_wavelength 0.71073
_diffrn_reflns_av_R_equivalents 0.1020
_diffrn_reflns_av_sigmaI/netI 0.0912
_diffrn_reflns_limit_h_max 20
_diffrn_reflns_limit_h_min -20
_diffrn_reflns_limit_k_max 14
_diffrn_reflns_limit_k_min -14
_diffrn_reflns_limit_l_max 24
_diffrn_reflns_limit_l_min -24
_diffrn_reflns_number 44083
_diffrn_reflns_theta_full 28.34
_diffrn_reflns_theta_max 28.34
_diffrn_reflns_theta_min 1.65
_exptl_absorpt_coefficient_mu 0.213
_exptl_absorpt_correction_T_max 0.9647
_exptl_absorpt_correction_T_min 0.9487
_exptl_absorpt_correction_type none
_exptl_crystal_colour Colorless
_exptl_crystal_density_diffrn 1.359
_exptl_crystal_density_meas 0
_exptl_crystal_density_method 'not measured'
_exptl_crystal_description Fragment
_exptl_crystal_F_000 1384
_exptl_crystal_size_max 0.25
_exptl_crystal_size_mid 0.24
_exptl_crystal_size_min 0.17
_refine_diff_density_max 0.629
_refine_diff_density_min -0.498
_refine_diff_density_rms 0.069
_refine_ls_extinction_method none
_refine_ls_goodness_of_fit_ref 1.394
_refine_ls_hydrogen_treatment Riding
_refine_ls_matrix_type 'Full matrix'
_refine_ls_number_parameters 420
_refine_ls_number_reflns 7500
_refine_ls_number_restraints 0
_refine_ls_restrained_S_all 1.394
_refine_ls_R_factor_all 0.0982
_refine_ls_R_factor_gt 0.0531
_refine_ls_shift/su_max 0.001
_refine_ls_shift/su_mean 0.000
_refine_ls_structure_factor_coef Fsqd
_refine_ls_weighting_details w=1/s^2^(Fo^2^)
_refine_ls_weighting_scheme sigma
_refine_ls_wR_factor_gt 0.0888
_refine_ls_wR_factor_ref 0.0932
_reflns_number_gt 4434
_reflns_number_total 7500
_reflns_threshold_expression >2sigma(I)
_cod_data_source_file jo502534g_si_014.cif
_cod_data_source_block syk02
_cod_depositor_comments
;
The following automatic conversions were performed:

'_symmetry_cell_setting' value 'Monoclinic' changed to 'monoclinic'
according to
/home/saulius/struct/COD-crude-data--automatic-downloads/rss-feeds/ACS/lib/dictionaries/cif_core.dic
dictionary named 'cif_core.dic' version 2.4.2 from
2011-04-26.

'_refine_ls_weighting_scheme' value 'Sigma' changed to
'sigma' according to
/home/saulius/struct/COD-crude-data--automatic-downloads/rss-feeds/ACS/lib/dictionaries/cif_core.dic
dictionary named 'cif_core.dic' version 2.4.2 from 2011-04-26.

Automatic conversion script
Id: cif_fix_values 2935 2014-11-11 08:27:57Z andrius 

 Adding full bibliography for 4030304--4030313.cif.

The following automatic conversions were performed:

'_atom_sites_solution_primary' value 'Direct methods' was changed to
'direct'.

'_atom_sites_solution_secondary' value 'Difference Fourier map' was
changed to 'difmap'.

'_atom_sites_solution_hydrogens' value 'Geometric positions' was
changed to 'geom'.

Automatic conversion script
Id: cif_fix_values 6452 2018-10-05 10:23:21Z andrius 
;
_cod_original_sg_symbol_H-M P2(1)/n
_cod_database_code 4030310

loop_
_symmetry_equiv_pos_as_xyz
'x, y, z'
'-x+1/2, y+1/2, -z+1/2'
'-x, -y, -z'
'x-1/2, -y-1/2, z-1/2'

loop_
_atom_site_label
_atom_site_type_symbol
_atom_site_fract_x
_atom_site_fract_y
_atom_site_fract_z
_atom_site_U_iso_or_equiv
_atom_site_adp_type
_atom_site_occupancy
_atom_site_symmetry_multiplicity
_atom_site_calc_flag
_atom_site_refinement_flags
S1 S 0.74304(4) 0.60652(5) 0.08472(3) 0.02562(16) Uani 1 1 d .
S2 S 0.71099(4) 0.24037(6) -0.21971(3) 0.02579(16) Uani 1 1 d .
O1 O 0.70867(10) 0.54397(14) 0.14405(8) 0.0295(4) Uani 1 1 d .
O2 O 0.68968(10) 0.62828(14) 0.01905(8) 0.0314(4) Uani 1 1 d .
O3 O 0.77228(10) 0.29510(14) -0.26272(8) 0.0306(4) Uani 1 1 d .
O4 O 0.66237(10) 0.13902(14) -0.24706(8) 0.0302(4) Uani 1 1 d .
N1 N 0.82483(11) 0.52855(16) 0.06221(9) 0.0213(4) Uani 1 1 d .
N2 N 0.76488(12) 0.19636(15) -0.14284(9) 0.0203(4) Uani 1 1 d .
N3 N 0.90529(12) 0.17944(16) -0.08356(10) 0.0250(5) Uani 1 1 d .
C1 C 0.78028(14) 0.7460(2) 0.11732(12) 0.0241(6) Uani 1 1 d .
C2 C 0.78831(15) 0.8387(2) 0.06869(13) 0.0286(6) Uani 1 1 d .
H2 H 0.7740 0.8267 0.0181 0.034 Uiso 1 1 calc R
C3 C 0.81735(15) 0.9490(2) 0.09431(14) 0.0326(6) Uani 1 1 d .
H3 H 0.8227 1.0120 0.0606 0.039 Uiso 1 1 calc R
C4 C 0.83862(15) 0.9698(2) 0.16720(14) 0.0313(6) Uani 1 1 d .
C5 C 0.83117(15) 0.8744(2) 0.21606(13) 0.0291(6) Uani 1 1 d .
H5 H 0.8466 0.8858 0.2666 0.035 Uiso 1 1 calc R
C6 C 0.80162(14) 0.7645(2) 0.19103(13) 0.0267(6) Uani 1 1 d .
H6 H 0.7959 0.7012 0.2245 0.032 Uiso 1 1 calc R
C7 C 0.87007(18) 1.0883(2) 0.19364(15) 0.0458(8) Uani 1 1 d .
H7A H 0.9335 1.0894 0.1971 0.069 Uiso 1 1 calc R
H7B H 0.8498 1.1037 0.2418 0.069 Uiso 1 1 calc R
H7C H 0.8477 1.1501 0.1595 0.069 Uiso 1 1 calc R
C8 C 0.86552(14) 0.5616(2) -0.00412(12) 0.0237(6) Uani 1 1 d .
H8A H 0.9292 0.5566 0.0052 0.028 Uiso 1 1 calc R
H8B H 0.8503 0.6449 -0.0173 0.028 Uiso 1 1 calc R
C9 C 0.83568(15) 0.47921(19) -0.06725(12) 0.0224(6) Uani 1 1 d .
H9A H 0.8783 0.4831 -0.1043 0.027 Uiso 1 1 calc R
H9B H 0.7798 0.5088 -0.0901 0.027 Uiso 1 1 calc R
C10 C 0.82469(14) 0.3487(2) -0.04516(12) 0.0204(5) Uani 1 1 d .
C11 C 0.89704(13) 0.30967(19) 0.01136(12) 0.0183(5) Uani 1 1 d .
C12 C 0.92262(14) 0.35662(19) 0.07964(12) 0.0205(5) Uani 1 1 d .
C13 C 0.87570(14) 0.45575(19) 0.11724(12) 0.0215(5) Uani 1 1 d .
H13 H 0.8341 0.4172 0.1487 0.026 Uiso 1 1 calc R
C14 C 0.93516(14) 0.5326(2) 0.16523(13) 0.0250(6) Uani 1 1 d .
H14 H 0.9704 0.5871 0.1416 0.030 Uiso 1 1 calc R
C15 C 0.94362(15) 0.5322(2) 0.23770(13) 0.0283(6) Uani 1 1 d .
C16 C 1.00290(16) 0.6186(2) 0.27916(13) 0.0403(7) Uani 1 1 d .
H16A H 1.0498 0.5748 0.3063 0.060 Uiso 1 1 calc R
H16B H 0.9702 0.6639 0.3132 0.060 Uiso 1 1 calc R
H16C H 1.0274 0.6736 0.2450 0.060 Uiso 1 1 calc R
C17 C 0.89680(17) 0.4500(2) 0.28432(13) 0.0394(7) Uani 1 1 d .
H17A H 0.8680 0.3877 0.2539 0.059 Uiso 1 1 calc R
H17B H 0.8535 0.4949 0.3090 0.059 Uiso 1 1 calc R
H17C H 0.9381 0.4132 0.3207 0.059 Uiso 1 1 calc R
C18 C 0.99559(14) 0.3058(2) 0.11819(12) 0.0235(6) Uani 1 1 d .
H18 H 1.0152 0.3368 0.1646 0.028 Uiso 1 1 calc R
C19 C 1.03924(14) 0.21185(19) 0.08979(12) 0.0233(6) Uani 1 1 d .
H19 H 1.0879 0.1785 0.1173 0.028 Uiso 1 1 calc R
C20 C 1.01334(14) 0.1653(2) 0.02181(12) 0.0218(5) Uani 1 1 d .
H20 H 1.0439 0.1011 0.0022 0.026 Uiso 1 1 calc R
C21 C 0.94288(14) 0.21384(19) -0.01616(11) 0.0174(5) Uani 1 1 d .
C22 C 0.84037(14) 0.2657(2) -0.11156(12) 0.0224(5) Uani 1 1 d .
H22 H 0.8642 0.3141 -0.1508 0.027 Uiso 1 1 calc R
C23 C 0.71697(14) 0.1365(2) -0.09018(12) 0.0218(6) Uani 1 1 d .
C24 C 0.68829(15) 0.0213(2) -0.10175(13) 0.0271(6) Uani 1 1 d .
H24 H 0.7022 -0.0217 -0.1436 0.033 Uiso 1 1 calc R
C25 C 0.63852(16) -0.0308(2) -0.05086(14) 0.0345(7) Uani 1 1 d .
H25 H 0.6167 -0.1093 -0.0586 0.041 Uiso 1 1 calc R
C26 C 0.62071(15) 0.0313(2) 0.01081(13) 0.0334(7) Uani 1 1 d .
H26 H 0.5853 -0.0038 0.0447 0.040 Uiso 1 1 calc R
C27 C 0.65417(15) 0.1444(2) 0.02350(12) 0.0264(6) Uani 1 1 d .
H27 H 0.6441 0.1849 0.0673 0.032 Uiso 1 1 calc R
C28 C 0.70232(14) 0.1991(2) -0.02729(12) 0.0201(5) Uani 1 1 d .
C29 C 0.73319(14) 0.32525(19) -0.01882(12) 0.0214(5) Uani 1 1 d .
H29A H 0.7340 0.3476 0.0332 0.026 Uiso 1 1 calc R
H29B H 0.6910 0.3779 -0.0464 0.026 Uiso 1 1 calc R
C30 C 0.95318(15) 0.1163(2) -0.13538(12) 0.0308(6) Uani 1 1 d .
H30A H 0.9991 0.1678 -0.1512 0.046 Uiso 1 1 calc R
H30B H 0.9140 0.0938 -0.1776 0.046 Uiso 1 1 calc R
H30C H 0.9789 0.0444 -0.1125 0.046 Uiso 1 1 calc R
C31 C 0.63758(15) 0.3476(2) -0.19376(12) 0.0231(6) Uani 1 1 d .
C32 C 0.65824(15) 0.4681(2) -0.19678(12) 0.0267(6) Uani 1 1 d .
H32 H 0.7070 0.4935 -0.2208 0.032 Uiso 1 1 calc R
C33 C 0.60674(15) 0.5512(2) -0.16425(12) 0.0266(6) Uani 1 1 d .
H33 H 0.6204 0.6336 -0.1668 0.032 Uiso 1 1 calc R
C34 C 0.53621(15) 0.5159(2) -0.12842(13) 0.0285(6) Uani 1 1 d .
C35 C 0.51493(15) 0.3940(2) -0.12810(13) 0.0302(6) Uani 1 1 d .
H35 H 0.4655 0.3684 -0.1051 0.036 Uiso 1 1 calc R
C36 C 0.56486(15) 0.3115(2) -0.16061(12) 0.0286(6) Uani 1 1 d .
H36 H 0.5495 0.2296 -0.1604 0.034 Uiso 1 1 calc R
C37 C 0.48470(16) 0.6041(2) -0.08853(14) 0.0365(7) Uani 1 1 d .
H37A H 0.5241 0.6546 -0.0577 0.055 Uiso 1 1 calc R
H37B H 0.4460 0.5613 -0.0581 0.055 Uiso 1 1 calc R
H37C H 0.4503 0.6539 -0.1238 0.055 Uiso 1 1 calc R

loop_
_atom_site_aniso_label
_atom_site_aniso_U_11
_atom_site_aniso_U_22
_atom_site_aniso_U_33
_atom_site_aniso_U_23
_atom_site_aniso_U_13
_atom_site_aniso_U_12
S1 0.0189(3) 0.0284(4) 0.0294(4) -0.0020(3) 0.0014(3) 0.0021(3)
S2 0.0246(3) 0.0321(4) 0.0197(3) 0.0002(3) -0.0038(3) 0.0018(3)
O1 0.0246(10) 0.0297(10) 0.0350(10) -0.0009(8) 0.0077(8) -0.0002(8)
O2 0.0229(10) 0.0365(11) 0.0334(10) -0.0004(8) -0.0069(8) 0.0060(8)
O3 0.0337(11) 0.0387(11) 0.0202(9) 0.0068(8) 0.0065(8) 0.0012(8)
O4 0.0281(10) 0.0335(10) 0.0266(10) -0.0058(8) -0.0110(8) -0.0005(8)
N1 0.0193(11) 0.0241(11) 0.0202(11) -0.0002(9) 0.0002(9) 0.0007(9)
N2 0.0195(11) 0.0252(11) 0.0158(10) 0.0020(8) -0.0018(8) -0.0007(9)
N3 0.0203(11) 0.0288(12) 0.0255(12) -0.0058(9) -0.0004(9) 0.0060(9)
C1 0.0175(13) 0.0266(14) 0.0284(14) 0.0012(12) 0.0026(11) 0.0057(11)
C2 0.0272(15) 0.0297(15) 0.0290(15) -0.0013(12) 0.0022(12) 0.0094(12)
C3 0.0293(15) 0.0290(16) 0.0409(17) 0.0075(13) 0.0106(13) 0.0077(13)
C4 0.0218(14) 0.0308(15) 0.0429(17) -0.0103(13) 0.0133(12) -0.0002(12)
C5 0.0299(15) 0.0327(16) 0.0252(14) -0.0062(12) 0.0057(12) 0.0006(12)
C6 0.0253(14) 0.0272(15) 0.0285(14) 0.0031(12) 0.0075(11) 0.0067(12)
C7 0.0497(19) 0.0324(17) 0.058(2) -0.0079(14) 0.0231(16) -0.0043(14)
C8 0.0179(13) 0.0249(14) 0.0281(14) 0.0019(11) 0.0008(11) 0.0003(11)
C9 0.0186(13) 0.0272(14) 0.0211(13) 0.0014(11) -0.0002(10) 0.0003(11)
C10 0.0177(13) 0.0242(14) 0.0187(13) -0.0022(10) -0.0011(10) -0.0010(11)
C11 0.0128(12) 0.0221(13) 0.0198(13) 0.0013(10) 0.0004(10) -0.0022(10)
C12 0.0170(13) 0.0222(13) 0.0224(13) 0.0047(11) 0.0022(10) -0.0017(11)
C13 0.0214(13) 0.0235(13) 0.0194(13) 0.0006(11) 0.0001(10) 0.0010(11)
C14 0.0187(13) 0.0269(14) 0.0294(15) -0.0011(12) 0.0014(11) 0.0018(11)
C15 0.0207(14) 0.0332(15) 0.0300(15) -0.0054(12) -0.0047(12) 0.0101(12)
C16 0.0389(17) 0.0484(18) 0.0316(15) -0.0121(14) -0.0089(13) 0.0067(14)
C17 0.0384(17) 0.0587(19) 0.0206(14) -0.0017(13) 0.0004(12) 0.0030(15)
C18 0.0224(14) 0.0250(14) 0.0223(13) 0.0018(11) -0.0025(11) -0.0024(11)
C19 0.0197(13) 0.0253(14) 0.0243(14) 0.0030(11) -0.0017(11) 0.0028(11)
C20 0.0204(13) 0.0175(13) 0.0280(14) -0.0029(11) 0.0041(11) -0.0015(11)
C21 0.0152(12) 0.0187(13) 0.0181(12) -0.0039(10) 0.0008(10) -0.0062(10)
C22 0.0182(13) 0.0276(14) 0.0214(13) -0.0028(11) 0.0008(10) -0.0033(11)
C23 0.0146(13) 0.0270(14) 0.0228(14) 0.0045(11) -0.0052(10) -0.0026(11)
C24 0.0264(14) 0.0283(15) 0.0250(14) -0.0021(12) -0.0077(11) -0.0023(12)
C25 0.0365(16) 0.0307(15) 0.0340(16) 0.0057(13) -0.0107(13) -0.0127(13)
C26 0.0277(15) 0.0454(17) 0.0268(15) 0.0084(13) -0.0010(12) -0.0111(13)
C27 0.0217(14) 0.0366(16) 0.0204(13) 0.0034(12) -0.0009(11) 0.0016(12)
C28 0.0128(12) 0.0245(14) 0.0216(13) 0.0033(11) -0.0066(10) -0.0004(10)
C29 0.0163(13) 0.0255(14) 0.0220(13) -0.0006(11) 0.0000(10) 0.0021(11)
C30 0.0312(15) 0.0320(15) 0.0287(15) -0.0039(12) 0.0005(12) 0.0088(12)
C31 0.0189(13) 0.0308(15) 0.0185(13) 0.0030(11) -0.0042(10) 0.0026(11)
C32 0.0269(15) 0.0350(16) 0.0178(13) 0.0075(12) -0.0011(11) 0.0001(13)
C33 0.0279(15) 0.0293(15) 0.0213(13) 0.0090(11) -0.0058(11) 0.0028(12)
C34 0.0198(14) 0.0354(16) 0.0286(14) 0.0025(12) -0.0081(11) 0.0083(12)
C35 0.0148(13) 0.0412(17) 0.0345(15) 0.0048(13) 0.0011(11) 0.0014(13)
C36 0.0217(14) 0.0303(15) 0.0324(15) 0.0021(12) -0.0069(12) -0.0012(12)
C37 0.0281(15) 0.0370(16) 0.0443(17) 0.0052(13) 0.0017(13) 0.0061(13)

loop_
_atom_type_symbol
_atom_type_description
_atom_type_scat_dispersion_real
_atom_type_scat_dispersion_imag
_atom_type_scat_source
C C 0.0033 0.0016 'International Tables Vol C Tables 4.2.6.8 and 6.1.1.4'
H H 0.0000 0.0000 'International Tables Vol C Tables 4.2.6.8 and 6.1.1.4'
N N 0.0061 0.0033 'International Tables Vol C Tables 4.2.6.8 and 6.1.1.4'
O O 0.0106 0.0060 'International Tables Vol C Tables 4.2.6.8 and 6.1.1.4'
S S 0.1246 0.1234 'International Tables Vol C Tables 4.2.6.8 and 6.1.1.4'

loop_
_geom_angle_atom_site_label_1
_geom_angle_atom_site_label_2
_geom_angle_atom_site_label_3
_geom_angle
O2 S1 O1 120.13(10)
O2 S1 N1 106.61(9)
O1 S1 N1 106.12(9)
O2 S1 C1 106.75(10)
O1 S1 C1 107.87(10)
N1 S1 C1 109.02(10)
O3 S2 O4 120.13(10)
O3 S2 N2 106.90(10)
O4 S2 N2 106.10(9)
O3 S2 C31 109.52(11)
O4 S2 C31 107.86(11)
N2 S2 C31 105.34(10)
C8 N1 C13 117.95(18)
C8 N1 S1 118.38(15)
C13 N1 S1 120.44(15)
C23 N2 C22 114.75(17)
C23 N2 S2 117.62(15)
C22 N2 S2 120.12(15)
C21 N3 C30 121.98(19)
C21 N3 C22 111.09(17)
C30 N3 C22 117.99(18)
C2 C1 C6 119.6(2)
C2 C1 S1 119.49(18)
C6 C1 S1 120.90(18)
C1 C2 C3 119.6(2)
C4 C3 C2 121.9(2)
C3 C4 C5 118.0(2)
C3 C4 C7 121.2(2)
C5 C4 C7 120.8(2)
C6 C5 C4 120.5(2)
C5 C6 C1 120.4(2)
N1 C8 C9 110.94(18)
C8 C9 C10 114.14(18)
C11 C10 C9 111.28(17)
C11 C10 C29 112.00(18)
C9 C10 C29 111.58(18)
C11 C10 C22 102.01(17)
C9 C10 C22 109.37(18)
C29 C10 C22 110.18(17)
C12 C11 C21 120.0(2)
C12 C11 C10 130.2(2)
C21 C11 C10 109.72(18)
C11 C12 C18 117.4(2)
C11 C12 C13 125.12(19)
C18 C12 C13 117.4(2)
N1 C13 C14 110.77(18)
N1 C13 C12 109.80(17)
C14 C13 C12 113.23(18)
C15 C14 C13 126.6(2)
C14 C15 C17 124.6(2)
C14 C15 C16 120.9(2)
C17 C15 C16 114.5(2)
C19 C18 C12 121.2(2)
C18 C19 C20 121.1(2)
C21 C20 C19 118.3(2)
C20 C21 N3 127.6(2)
C20 C21 C11 121.9(2)
N3 C21 C11 110.44(19)
N3 C22 N2 106.80(17)
N3 C22 C10 105.32(17)
N2 C22 C10 116.47(18)
C24 C23 C28 122.0(2)
C24 C23 N2 120.8(2)
C28 C23 N2 117.1(2)
C23 C24 C25 118.7(2)
C26 C25 C24 120.2(2)
C25 C26 C27 120.3(2)
C26 C27 C28 120.4(2)
C27 C28 C23 118.2(2)
C27 C28 C29 122.2(2)
C23 C28 C29 119.5(2)
C28 C29 C10 114.72(18)
C36 C31 C32 120.0(2)
C36 C31 S2 119.38(19)
C32 C31 S2 120.01(18)
C31 C32 C33 119.4(2)
C34 C33 C32 121.2(2)
C33 C34 C35 118.4(2)
C33 C34 C37 121.3(2)
C35 C34 C37 120.3(2)
C36 C35 C34 120.8(2)
C35 C36 C31 120.2(2)

loop_
_geom_bond_atom_site_label_1
_geom_bond_atom_site_label_2
_geom_bond_distance
S1 O2 1.4297(15)
S1 O1 1.4381(16)
S1 N1 1.6227(18)
S1 C1 1.757(2)
S2 O3 1.4257(16)
S2 O4 1.4330(16)
S2 N2 1.6596(18)
S2 C31 1.750(2)
N1 C8 1.468(3)
N1 C13 1.479(3)
N2 C23 1.437(3)
N2 C22 1.482(3)
N3 C21 1.383(3)
N3 C30 1.443(3)
N3 C22 1.460(3)
C1 C2 1.385(3)
C1 C6 1.387(3)
C2 C3 1.387(3)
C3 C4 1.376(3)
C4 C5 1.409(3)
C4 C7 1.485(3)
C5 C6 1.382(3)
C8 C9 1.527(3)
C9 C10 1.533(3)
C10 C11 1.531(3)
C10 C29 1.559(3)
C10 C22 1.573(3)
C11 C12 1.391(3)
C11 C21 1.407(3)
C12 C18 1.406(3)
C12 C13 1.527(3)
C13 C14 1.497(3)
C14 C15 1.331(3)
C15 C17 1.490(3)
C15 C16 1.501(3)
C18 C19 1.379(3)
C19 C20 1.386(3)
C20 C21 1.362(3)
C23 C24 1.378(3)
C23 C28 1.390(3)
C24 C25 1.391(3)
C25 C26 1.380(3)
C26 C27 1.384(3)
C27 C28 1.387(3)
C28 C29 1.498(3)
C31 C36 1.386(3)
C31 C32 1.391(3)
C32 C33 1.395(3)
C33 C34 1.381(3)
C34 C35 1.408(3)
C34 C37 1.501(3)
C35 C36 1.375(3)
